data_7042793
loop_
_publ_author_name
'Wang, Guoqiang'
'Gong, Xinghong'
'Chen, Yujin'
'Huang, Jianhua'
'Lin, Yanfu'
'Luo, Zundu'
'Huang, Yidong'

_publ_section_title
;
 Novel red phosphors KBaEu(XO4)3 (X=Mo, W) show high color purity and high
 thermostability from a disorder chained structure
;
_journal_name_full 'Dalton Trans.'
_journal_paper_doi 10.1039/C7DT01044C
_journal_year 2017
_chemical_formula_sum 'Ba1.12 Eu K0.88 O12 W3'
_chemical_formula_weight 1083.98
_space_group_crystal_system monoclinic
_space_group_IT_number 15
_space_group_name_Hall '-C 2yc'
_space_group_name_H-M_alt 'C 1 2/c 1'
_symmetry_space_group_name_Hall '-C 2yc'
_symmetry_space_group_name_H-M 'C 1 2/c 1'
_atom_sites_solution_hydrogens none
_audit_creation_method SHELXL-2014/6
_cell_angle_alpha 90
_cell_angle_beta 105.801(8)
_cell_angle_gamma 90
_cell_formula_units_Z 4
_cell_length_a 17.536(3)
_cell_length_b 12.1979(16)
_cell_length_c 5.3452(9)
_cell_measurement_reflns_used 1481
_cell_measurement_temperature 293(2)
_cell_measurement_theta_max 27.4934
_cell_measurement_theta_min 2.4142
_cell_volume 1100.1(3)
_computing_structure_refinement 'SHELXL-2014/6 (Sheldrick, 2014)'
_diffrn_ambient_temperature 293(2)
_diffrn_detector_area_resol_mean 14.6306
_diffrn_measured_fraction_theta_full 0.994
_diffrn_measured_fraction_theta_max 0.991
_diffrn_measurement_device_type CCD
_diffrn_measurement_method CCD_Profile_fitting
_diffrn_radiation_type MoK\a
_diffrn_radiation_wavelength 0.71073
_diffrn_reflns_av_R_equivalents 0.0480
_diffrn_reflns_av_unetI/netI 0.0523
_diffrn_reflns_Laue_measured_fraction_full 0.994
_diffrn_reflns_Laue_measured_fraction_max 0.991
_diffrn_reflns_limit_h_max 22
_diffrn_reflns_limit_h_min -22
_diffrn_reflns_limit_k_max 15
_diffrn_reflns_limit_k_min -15
_diffrn_reflns_limit_l_max 5
_diffrn_reflns_limit_l_min -6
_diffrn_reflns_number 4144
_diffrn_reflns_point_group_measured_fraction_full 0.994
_diffrn_reflns_point_group_measured_fraction_max 0.991
_diffrn_reflns_theta_full 25.242
_diffrn_reflns_theta_max 27.476
_diffrn_reflns_theta_min 2.414
_exptl_absorpt_coefficient_mu 41.211
_exptl_absorpt_correction_T_max 1.0000
_exptl_absorpt_correction_T_min 0.4648
_exptl_absorpt_correction_type multi-scan
_exptl_crystal_colour White
_exptl_crystal_density_diffrn 6.545
_exptl_crystal_description Prism
_exptl_crystal_F_000 1842
_exptl_crystal_size_max 0.1500
_exptl_crystal_size_mid 0.1000
_exptl_crystal_size_min 0.1000
_refine_diff_density_max 4.170
_refine_diff_density_min -3.780
_refine_diff_density_rms 0.656
_refine_ls_extinction_coef 0.00149(8)
_refine_ls_extinction_expression Fc^*^=kFc[1+0.001xFc^2^\l^3^/sin(2\q)]^-1/4^
_refine_ls_extinction_method none
_refine_ls_goodness_of_fit_ref 1.134
_refine_ls_hydrogen_treatment none
_refine_ls_matrix_type full
_refine_ls_number_parameters 86
_refine_ls_number_reflns 1249
_refine_ls_number_restraints 1
_refine_ls_restrained_S_all 1.133
_refine_ls_R_factor_all 0.0397
_refine_ls_R_factor_gt 0.0367
_refine_ls_shift/su_max 0.002
_refine_ls_shift/su_mean 0.001
_refine_ls_structure_factor_coef Fsqd
_refine_ls_weighting_details 'w=1/[\s^2^(Fo^2^)+(0.0375P)^2^+5.6194P] where P=(Fo^2^+2Fc^2^)/3'
_refine_ls_weighting_scheme calc
_refine_ls_wR_factor_gt 0.0820
_refine_ls_wR_factor_ref 0.0849
_reflns_Friedel_coverage 0.000
_reflns_number_gt 1162
_reflns_number_total 1249
_reflns_threshold_expression 'I > 2\s(I)'
_cod_data_source_file c7dt01044c3.cif
_cod_data_source_block a
_cod_depositor_comments
;
The following automatic conversions were performed:

'_exptl_absorpt_correction_type' value 'Multi-scan' changed to
'multi-scan' according to
/home/data/users/saulius/crontab/automatic-downloads/rss-feeds/RSC/lib/dictionaries/cif_core.dic
dictionary named 'cif_core.dic' version 2.4.2 from 2011-04-26.

Automatic conversion script
Id: cif_fix_values 4973 2017-02-22 13:04:09Z antanas 
;
_cod_database_code 7042793
_shelx_space_group_comment
;
The symmetry employed for this shelxl refinement is uniquely defined
by the following loop, which should always be used as a source of
symmetry information in preference to the above space-group names.
They are only intended as comments.
;
_shelxl_version_number 2014/6

loop_
_space_group_symop_operation_xyz
'x, y, z'
'-x, y, -z+1/2'
'x+1/2, y+1/2, z'
'-x+1/2, y+1/2, -z+1/2'
'-x, -y, -z'
'x, -y, z-1/2'
'-x+1/2, -y+1/2, -z'
'x+1/2, -y+1/2, z-1/2'

loop_
_atom_site_label
_atom_site_type_symbol
_atom_site_fract_x
_atom_site_fract_y
_atom_site_fract_z
_atom_site_U_iso_or_equiv
_atom_site_adp_type
_atom_site_occupancy
_atom_site_site_symmetry_order
_atom_site_calc_flag
_atom_site_refinement_flags_posn
_atom_site_refinement_flags_adp
_atom_site_refinement_flags_occupancy
Eu Eu 0.0000 0.87940(5) 0.2500 0.0072(2) Uani 1 2 d S T P
W1 W 0.15746(2) 0.89126(3) -0.09997(8) 0.00847(19) Uani 1 1 d . . .
W2 W 0.0000 0.64760(5) -0.2500 0.0091(2) Uani 1 2 d S T P
Ba Ba 0.16565(4) 0.62478(6) -0.57774(16) 0.0124(4) Uani 0.560(5) 1 d . . P
K K 0.16565(4) 0.62478(6) -0.57774(16) 0.0124(4) Uani 0.440(5) 1 d . . P
O1 O 0.0769(3) 0.9623(5) -0.3456(12) 0.0112(13) Uani 1 1 d . . .
O2 O 0.2713(3) 0.5297(5) -0.1286(12) 0.0189(14) Uani 1 1 d . . .
O3 O 0.1110(3) 0.8109(5) 0.0958(12) 0.0134(13) Uani 1 1 d . . .
O4 O -0.0403(3) 0.7280(5) -0.0343(12) 0.0151(14) Uani 1 1 d . . .
O5 O -0.0777(3) 0.4357(5) -0.9294(13) 0.0188(14) Uani 1 1 d . . .
O6 O 0.2071(3) 0.8018(5) -0.2548(13) 0.0164(14) Uani 1 1 d . . .

loop_
_atom_site_aniso_label
_atom_site_aniso_U_11
_atom_site_aniso_U_22
_atom_site_aniso_U_33
_atom_site_aniso_U_23
_atom_site_aniso_U_13
_atom_site_aniso_U_12
Eu 0.0096(4) 0.0066(3) 0.0050(5) 0.000 0.0014(3) 0.000
W1 0.0090(2) 0.0093(3) 0.0055(3) 0.00074(13) -0.00062(18) -0.00101(12)
W2 0.0112(3) 0.0101(3) 0.0062(4) 0.000 0.0029(2) 0.000
Ba 0.0114(5) 0.0110(5) 0.0145(7) -0.0008(3) 0.0033(4) 0.0014(3)
K 0.0114(5) 0.0110(5) 0.0145(7) -0.0008(3) 0.0033(4) 0.0014(3)
O1 0.012(3) 0.006(3) 0.013(3) -0.001(3) -0.001(2) -0.004(2)
O2 0.016(3) 0.024(3) 0.014(4) 0.003(3) -0.001(3) -0.007(3)
O3 0.016(3) 0.009(3) 0.016(4) -0.006(3) 0.006(3) -0.005(2)
O4 0.010(3) 0.019(3) 0.014(4) -0.002(3) 0.000(2) -0.002(2)
O5 0.020(3) 0.018(3) 0.016(4) 0.001(3) 0.001(3) 0.004(3)
O6 0.011(3) 0.017(3) 0.021(4) 0.004(3) 0.004(3) 0.004(2)

loop_
_atom_type_symbol
_atom_type_description
_atom_type_scat_dispersion_real
_atom_type_scat_dispersion_imag
_atom_type_scat_source
O O 0.0106 0.0060 'International Tables Vol C Tables 4.2.6.8 and 6.1.1.4'
K K 0.2009 0.2494 'International Tables Vol C Tables 4.2.6.8 and 6.1.1.4'
Ba Ba -0.3244 2.2819 'International Tables Vol C Tables 4.2.6.8 and 6.1.1.4'
Eu Eu -0.1578 3.6682 'International Tables Vol C Tables 4.2.6.8 and 6.1.1.4'
W W -0.8490 6.8722 'International Tables Vol C Tables 4.2.6.8 and 6.1.1.4'

loop_
_geom_angle_atom_site_label_1
_geom_angle_atom_site_label_2
_geom_angle_atom_site_label_3
_geom_angle
_geom_angle_site_symmetry_1
_geom_angle_site_symmetry_3
O4 Eu O4 77.8(3) 2 .
O4 Eu O1 76.0(2) 2 1_556
O4 Eu O1 152.6(2) . 1_556
O4 Eu O1 152.6(2) 2 2_554
O4 Eu O1 76.0(2) . 2_554
O1 Eu O1 130.9(3) 1_556 2_554
O4 Eu O3 79.9(2) 2 .
O4 Eu O3 69.26(18) . .
O1 Eu O3 98.12(19) 1_556 .
O1 Eu O3 98.1(2) 2_554 .
O4 Eu O3 69.25(18) 2 2
O4 Eu O3 79.9(2) . 2
O1 Eu O3 98.1(2) 1_556 2
O1 Eu O3 98.12(19) 2_554 2
O3 Eu O3 140.2(3) . 2
O4 Eu O1 130.68(19) 2 6_576
O4 Eu O1 123.8(2) . 6_576
O1 Eu O1 70.09(12) 1_556 6_576
O1 Eu O1 72.3(2) 2_554 6_576
O3 Eu O1 70.83(18) . 6_576
O3 Eu O1 148.93(18) 2 6_576
O4 Eu O1 123.8(2) 2 5_575
O4 Eu O1 130.68(19) . 5_575
O1 Eu O1 72.3(2) 1_556 5_575
O1 Eu O1 70.09(12) 2_554 5_575
O3 Eu O1 148.93(18) . 5_575
O3 Eu O1 70.83(18) 2 5_575
O1 Eu O1 78.1(2) 6_576 5_575
O4 Eu W1 102.63(14) 2 .
O4 Eu W1 80.89(14) . .
O1 Eu W1 97.01(13) 1_556 .
O1 Eu W1 81.13(13) 2_554 .
O3 Eu W1 23.72(14) . .
O3 Eu W1 160.37(14) 2 .
O1 Eu W1 49.51(13) 6_576 .
O1 Eu W1 126.10(13) 5_575 .
O4 Eu W1 80.89(14) 2 2
O4 Eu W1 102.62(14) . 2
O1 Eu W1 81.13(13) 1_556 2
O1 Eu W1 97.01(13) 2_554 2
O3 Eu W1 160.37(14) . 2
O3 Eu W1 23.72(14) 2 2
O1 Eu W1 126.10(13) 6_576 2
O1 Eu W1 49.51(13) 5_575 2
W1 Eu W1 175.56(2) . 2
O4 Eu W1 55.23(15) 2 1_556
O4 Eu W1 129.01(15) . 1_556
O1 Eu W1 23.80(13) 1_556 1_556
O1 Eu W1 152.05(13) 2_554 1_556
O3 Eu W1 82.83(15) . 1_556
O3 Eu W1 98.66(15) 2 1_556
O1 Eu W1 81.89(14) 6_576 1_556
O1 Eu W1 94.71(14) 5_575 1_556
W1 Eu W1 90.244(16) . 1_556
W1 Eu W1 89.588(16) 2 1_556
O4 Eu W1 129.01(15) 2 2_554
O4 Eu W1 55.23(15) . 2_554
O1 Eu W1 152.05(13) 1_556 2_554
O1 Eu W1 23.80(13) 2_554 2_554
O3 Eu W1 98.66(15) . 2_554
O3 Eu W1 82.83(15) 2 2_554
O1 Eu W1 94.71(14) 6_576 2_554
O1 Eu W1 81.89(14) 5_575 2_554
W1 Eu W1 89.587(16) . 2_554
W1 Eu W1 90.244(16) 2 2_554
W1 Eu W1 175.65(2) 1_556 2_554
O6 W1 O2 108.6(3) . 7_565
O6 W1 O3 107.6(3) . .
O2 W1 O3 104.1(3) 7_565 .
O6 W1 O1 109.8(3) . .
O2 W1 O1 119.3(3) 7_565 .
O3 W1 O1 106.9(3) . .
O6 W1 Eu 138.41(19) . .
O2 W1 Eu 98.8(2) 7_565 .
O3 W1 Eu 33.64(18) . .
O1 W1 Eu 81.32(18) . .
O6 W1 Eu 82.8(2) . 1_554
O2 W1 Eu 148.0(2) 7_565 1_554
O3 W1 Eu 100.41(19) . 1_554
O1 W1 Eu 31.88(18) . 1_554
Eu W1 Eu 90.245(16) . 1_554
O6 W1 Eu 141.1(2) . 5_575
O2 W1 Eu 94.5(2) 7_565 5_575
O3 W1 Eu 96.04(18) . 5_575
O1 W1 Eu 32.07(18) . 5_575
Eu W1 Eu 63.095(14) . 5_575
Eu W1 Eu 62.464(15) 1_554 5_575
O6 W1 Ba 37.40(19) . 7_564
O2 W1 Ba 80.7(2) 7_565 7_564
O3 W1 Ba 140.19(18) . 7_564
O1 W1 Ba 104.54(18) . 7_564
Eu W1 Ba 173.593(18) . 7_564
Eu W1 Ba 93.482(19) 1_554 7_564
Eu W1 Ba 123.293(17) 5_575 7_564
O6 W1 K 37.40(19) . 7_564
O2 W1 K 80.7(2) 7_565 7_564
O3 W1 K 140.19(18) . 7_564
O1 W1 K 104.54(18) . 7_564
Eu W1 K 173.593(18) . 7_564
Eu W1 K 93.482(19) 1_554 7_564
Eu W1 K 123.293(17) 5_575 7_564
Ba W1 K 0.000(19) 7_564 7_564
O6 W1 K 92.0(2) . 7_565
O2 W1 K 36.2(2) 7_565 7_565
O3 W1 K 79.1(2) . 7_565
O1 W1 K 153.66(18) . 7_565
Eu W1 K 92.317(18) . 7_565
Eu W1 K 174.357(17) 1_554 7_565
Eu W1 K 123.166(16) 5_575 7_565
Ba W1 K 83.52(2) 7_564 7_565
K W1 K 83.52(2) 7_564 7_565
O6 W1 K 95.75(19) . 4_554
O2 W1 K 28.7(2) 7_565 4_554
O3 W1 K 132.76(19) . 4_554
O1 W1 K 102.67(16) . 4_554
Eu W1 K 121.541(19) . 4_554
Eu W1 K 123.309(18) 1_554 4_554
Eu W1 K 89.880(19) 5_575 4_554
Ba W1 K 60.22(2) 7_564 4_554
K W1 K 60.22(2) 7_564 4_554
K W1 K 59.13(2) 7_565 4_554
O5 W2 O5 109.5(4) 6_566 5_564
O5 W2 O4 106.4(3) 6_566 .
O5 W2 O4 110.3(3) 5_564 .
O5 W2 O4 110.3(3) 6_566 2_554
O5 W2 O4 106.4(3) 5_564 2_554
O4 W2 O4 113.9(4) . 2_554
O5 W2 K 68.4(2) 6_566 2_554
O5 W2 K 106.4(2) 5_564 2_554
O4 W2 K 42.16(18) . 2_554
O4 W2 K 145.22(18) 2_554 2_554
O5 W2 Ba 68.4(2) 6_566 2_554
O5 W2 Ba 106.4(2) 5_564 2_554
O4 W2 Ba 42.16(18) . 2_554
O4 W2 Ba 145.22(18) 2_554 2_554
K W2 Ba 0.0 2_554 2_554
O5 W2 Ba 106.4(2) 6_566 .
O5 W2 Ba 68.4(2) 5_564 .
O4 W2 Ba 145.22(18) . .
O4 W2 Ba 42.16(18) 2_554 .
K W2 Ba 171.6 2_554 .
Ba W2 Ba 171.57(3) 2_554 .
O5 W2 K 36.7(2) 6_566 2_553
O5 W2 K 136.1(2) 5_564 2_553
O4 W2 K 107.45(18) . 2_553
O4 W2 K 77.09(18) 2_554 2_553
K W2 K 87.087(19) 2_554 2_553
Ba W2 K 87.087(19) 2_554 2_553
Ba W2 K 92.3 . 2_553
O5 W2 Ba 36.7(2) 6_566 2_553
O5 W2 Ba 136.1(2) 5_564 2_553
O4 W2 Ba 107.45(18) . 2_553
O4 W2 Ba 77.09(18) 2_554 2_553
K W2 Ba 87.1 2_554 2_553
Ba W2 Ba 87.087(19) 2_554 2_553
Ba W2 Ba 92.32(2) . 2_553
K W2 Ba 0.0 2_553 2_553
O5 W2 K 136.1(2) 6_566 1_556
O5 W2 K 36.7(2) 5_564 1_556
O4 W2 K 77.09(18) . 1_556
O4 W2 K 107.46(18) 2_554 1_556
K W2 K 92.32(2) 2_554 1_556
Ba W2 K 92.32(2) 2_554 1_556
Ba W2 K 87.1 . 1_556
K W2 K 171.95(3) 2_553 1_556
Ba W2 K 171.95(3) 2_553 1_556
O5 W2 Ba 136.1(2) 6_566 1_556
O5 W2 Ba 36.7(2) 5_564 1_556
O4 W2 Ba 77.09(18) . 1_556
O4 W2 Ba 107.46(18) 2_554 1_556
K W2 Ba 92.3 2_554 1_556
Ba W2 Ba 92.32(2) 2_554 1_556
Ba W2 Ba 87.087(19) . 1_556
K W2 Ba 172.0 2_553 1_556
Ba W2 Ba 171.95(3) 2_553 1_556
K W2 Ba 0.0 1_556 1_556
O2 Ba O6 122.75(18) 6_565 .
O2 Ba O4 162.60(19) 6_565 2_554
O6 Ba O4 65.81(17) . 2_554
O2 Ba O5 86.45(18) 6_565 5_563
O6 Ba O5 142.63(18) . 5_563
O4 Ba O5 93.34(18) 2_554 5_563
O2 Ba O6 63.84(18) 6_565 7_564
O6 Ba O6 81.35(19) . 7_564
O4 Ba O6 133.44(18) 2_554 7_564
O5 Ba O6 93.88(19) 5_563 7_564
O2 Ba O5 79.71(19) 6_565 2_553
O6 Ba O5 134.35(18) . 2_553
O4 Ba O5 84.10(18) 2_554 2_553
O5 Ba O5 67.94(15) 5_563 2_553
O6 Ba O5 140.48(19) 7_564 2_553
O2 Ba O2 59.71(12) 6_565 .
O6 Ba O2 77.85(19) . .
O4 Ba O2 112.30(18) 2_554 .
O5 Ba O2 139.47(19) 5_563 .
O6 Ba O2 90.44(17) 7_564 .
O5 Ba O2 83.49(18) 2_553 .
O2 Ba O3 127.94(18) 6_565 1_554
O6 Ba O3 75.31(18) . 1_554
O4 Ba O3 67.26(18) 2_554 1_554
O5 Ba O3 67.89(17) 5_563 1_554
O6 Ba O3 73.27(17) 7_564 1_554
O5 Ba O3 124.81(17) 2_553 1_554
O2 Ba O3 150.32(17) . 1_554
O2 Ba W2 136.83(14) 6_565 .
O6 Ba W2 75.87(12) . .
O4 Ba W2 26.18(13) 2_554 .
O5 Ba W2 99.27(13) 5_563 .
O6 Ba W2 155.82(13) 7_564 .
O5 Ba W2 63.69(13) 2_553 .
O2 Ba W2 92.57(12) . .
O3 Ba W2 92.98(11) 1_554 .
O2 Ba W1 43.96(14) 6_565 7_564
O6 Ba W1 102.08(12) . 7_564
O4 Ba W1 153.23(13) 2_554 7_564
O5 Ba W1 82.62(13) 5_563 7_564
O6 Ba W1 22.43(13) 7_564 7_564
O5 Ba W1 118.05(13) 2_553 7_564
O2 Ba W1 86.53(12) . 7_564
O3 Ba W1 86.88(11) 1_554 7_564
W2 Ba W1 177.90(2) . 7_564
O2 Ba W2 108.06(13) 6_565 1_554
O6 Ba W2 121.28(13) . 1_554
O4 Ba W2 74.48(13) 2_554 1_554
O5 Ba W2 22.37(12) 5_563 1_554
O6 Ba W2 98.06(13) 7_564 1_554
O5 Ba W2 78.38(13) 2_553 1_554
O2 Ba W2 159.94(13) . 1_554
O3 Ba W2 49.58(12) 1_554 1_554
W2 Ba W2 87.086(19) . 1_554
W1 Ba W2 94.41(2) 7_564 1_554
O2 Ba K 44.59(13) 6_565 6_565
O6 Ba K 164.04(12) . 6_565
O4 Ba K 129.37(13) 2_554 6_565
O5 Ba K 43.24(12) 5_563 6_565
O6 Ba K 83.40(13) 7_564 6_565
O5 Ba K 59.02(14) 2_553 6_565
O2 Ba K 97.65(14) . 6_565
O3 Ba K 104.69(12) 1_554 6_565
W2 Ba K 119.87(2) . 6_565
W1 Ba K 62.160(10) 7_564 6_565
W2 Ba K 65.590(12) 1_554 6_565
W1 O1 Eu 124.3(3) . 1_554
W1 O1 Eu 124.5(3) . 5_575
Eu O1 Eu 107.7(2) 1_554 5_575
W1 O2 K 132.9(3) 7_565 6_566
W1 O2 Ba 132.9(3) 7_565 6_566
K O2 Ba 0.0 6_566 6_566
W1 O2 Ba 122.2(3) 7_565 .
K O2 Ba 93.6 6_566 .
Ba O2 Ba 93.56(17) 6_566 .
W1 O3 Eu 122.6(3) . .
W1 O3 K 131.5(3) . 1_556
Eu O3 K 103.3(2) . 1_556
W1 O3 Ba 131.5(3) . 1_556
Eu O3 Ba 103.3(2) . 1_556
K O3 Ba 0.0 1_556 1_556
W2 O4 Eu 137.2(3) . .
W2 O4 K 111.7(3) . 2_554
Eu O4 K 109.6(2) . 2_554
W2 O4 Ba 111.7(3) . 2_554
Eu O4 Ba 109.6(2) . 2_554
K O4 Ba 0.0 2_554 2_554
W2 O5 K 120.9(3) 5_564 5_563
W2 O5 Ba 120.9(3) 5_564 5_563
K O5 Ba 0.0 5_563 5_563
W2 O5 K 145.2(3) 5_564 2_553
K O5 K 93.82(18) 5_563 2_553
Ba O5 K 93.82(18) 5_563 2_553
W2 O5 Ba 145.2(3) 5_564 2_553
K O5 Ba 93.8 5_563 2_553
Ba O5 Ba 93.82(18) 5_563 2_553
K O5 Ba 0.0 2_553 2_553
W1 O6 Ba 135.5(3) . .
W1 O6 K 120.2(3) . 7_564
Ba O6 K 98.7 . 7_564
W1 O6 Ba 120.2(3) . 7_564
Ba O6 Ba 98.65(19) . 7_564
K O6 Ba 0.0 7_564 7_564

loop_
_geom_bond_atom_site_label_1
_geom_bond_atom_site_label_2
_geom_bond_distance
_geom_bond_site_symmetry_2
Eu O4 2.374(6) 2
Eu O4 2.374(6) .
Eu O1 2.434(6) 1_556
Eu O1 2.434(6) 2_554
Eu O3 2.458(6) .
Eu O3 2.458(6) 2
Eu O1 2.487(6) 6_576
Eu O1 2.487(6) 5_575
Eu W1 3.7359(6) .
Eu W1 3.7360(6) 2
Eu W1 3.8069(7) 1_556
Eu W1 3.8069(7) 2_554
W1 O6 1.740(6) .
W1 O2 1.775(6) 7_565
W1 O3 1.785(6) .
W1 O1 1.860(6) .
W1 Eu 3.8069(7) 1_554
W1 Eu 3.8583(8) 5_575
W1 Ba 3.9418(10) 7_564
W1 K 3.9418(10) 7_564
W1 K 4.0820(11) 7_565
W1 K 4.1271(9) 4_554
W2 O5 1.759(6) 6_566
W2 O5 1.759(6) 5_564
W2 O4 1.799(6) .
W2 O4 1.799(6) 2_554
W2 K 3.7889(9) 2_554
W2 Ba 3.7889(9) 2_554
W2 Ba 3.7889(9) .
W2 K 3.9678(10) 2_553
W2 Ba 3.9678(10) 2_553
W2 K 3.9678(10) 1_556
W2 Ba 3.9678(10) 1_556
Ba O2 2.708(6) 6_565
Ba O6 2.736(6) .
Ba O4 2.736(6) 2_554
Ba O5 2.766(7) 5_563
Ba O6 2.769(6) 7_564
Ba O5 2.781(6) 2_553
Ba O2 2.849(6) .
Ba O3 2.864(6) 1_554
Ba W1 3.9417(10) 7_564
Ba W2 3.9678(10) 1_554
Ba K 4.0509(12) 6_565
O1 Eu 2.434(6) 1_554
O1 Eu 2.487(6) 5_575
O2 W1 1.775(6) 7_565
O2 K 2.708(6) 6_566
O2 Ba 2.708(6) 6_566
O3 K 2.864(6) 1_556
O3 Ba 2.864(6) 1_556
O4 K 2.736(6) 2_554
O4 Ba 2.736(6) 2_554
O5 W2 1.759(6) 5_564
O5 K 2.766(7) 5_563
O5 Ba 2.766(7) 5_563
O5 K 2.781(6) 2_553
O5 Ba 2.781(6) 2_553
O6 K 2.769(6) 7_564
O6 Ba 2.769(6) 7_564
